data_4035764
loop_
_publ_author_name
'Li, Lingjun'
'Huang, Shenlong'
'Shang, Tongpeng'
'Zhang, Bo'
'Guo, Yuanyang'
'Zhu, Gongming'
'Zhou, Demin'
'Zhang, Guisheng'
'Zhu, Anlian'
'Zhang, Lihe'

_publ_section_title
;
 Medium Rings Bearing Bitriazolyls: Easily Accessible Structures with
 Superior Performance as Cu Catalyst Ligands.
;
_journal_issue 21
_journal_name_full 'The Journal of organic chemistry'
_journal_page_first 13166
_journal_page_last 13177
_journal_paper_doi 10.1021/acs.joc.8b01899
_journal_volume 83
_journal_year 2018
_chemical_formula_moiety 'C23 H24 N6 O2'
_chemical_formula_sum 'C23 H24 N6 O2'
_chemical_formula_weight 416.48
_space_group_crystal_system triclinic
_space_group_IT_number 2
_space_group_name_Hall '-P 1'
_space_group_name_H-M_alt 'P -1'
_atom_sites_solution_hydrogens geom
_audit_creation_date 2018-09-13
_audit_creation_method
;
Olex2 1.2-alpha
(compiled 2018.07.26 svn.r3523 for OlexSys, GUI svn.r5532)
;
_cell_angle_alpha 107.523(4)
_cell_angle_beta 104.775(3)
_cell_angle_gamma 90.140(3)
_cell_formula_units_Z 2
_cell_length_a 8.2396(2)
_cell_length_b 11.5901(5)
_cell_length_c 12.2867(6)
_cell_measurement_reflns_used 5031
_cell_measurement_temperature 293(2)
_cell_measurement_theta_max 70.8210
_cell_measurement_theta_min 3.9910
_cell_volume 1077.91(8)
_computing_cell_refinement 'CrysAlisPro 1.171.39.46e (Rigaku OD, 2018)'
_computing_data_collection 'CrysAlisPro 1.171.39.46e (Rigaku OD, 2018)'
_computing_data_reduction 'CrysAlisPro 1.171.39.46e (Rigaku OD, 2018)'
_computing_molecular_graphics 'Olex2 (Dolomanov et al., 2009)'
_computing_publication_material 'Olex2 (Dolomanov et al., 2009)'
_computing_structure_refinement 'ShelXL (Sheldrick, 2015)'
_computing_structure_solution 'SHELXT 2014/5 (Sheldrick, 2014)'
_diffrn_ambient_temperature 293(2)
_diffrn_detector 'CCD plate'
_diffrn_detector_area_resol_mean 8.0528
_diffrn_detector_type EosS2
_diffrn_measured_fraction_theta_full 0.998
_diffrn_measured_fraction_theta_max 0.979
_diffrn_measurement_details
;
List of Runs (angles in degrees, time in seconds):

  # Type    Start    End  Width  t~exp~   \w     \q     \k     \f   Frames
--------------------------------------------------------------------------
  1  \w   -105.00 -17.00   1.00    3.50    --  -35.62 -38.00  30.00   88
  2  \w    -52.00  32.00   1.00    3.50    --  -35.62  57.00-180.00   84
  3  \w   -105.00 -17.00   1.00    3.50    --  -35.62 -38.00   0.00   88
  4  \w    -89.00  -2.00   1.00    3.50    --  -35.62 125.00-180.00   87
  5  \w   -105.00 -17.00   1.00    3.50    --  -35.62 -38.00 -60.00   88
  6  \w    -36.00  65.00   1.00    3.50    --   35.62 -19.00  60.00  101
  7  \w      1.00  75.00   1.00    3.50    --   35.62 -99.00 -60.00   74
  8  \w     23.00  89.00   1.00    3.50    --   35.62-125.00  90.00   66
  9  \w     23.00  89.00   1.00    3.50    --   35.62-125.00-120.00   66
 10  \w     38.00 124.00   1.00   17.00    --  106.50 -45.00 120.00   86
 11  \w     37.00 109.00   1.00   17.00    --  106.50 -95.00-120.00   72
 12  \w     37.00 109.00   1.00   17.00    --  106.50 -95.00 120.00   72
 13  \w     38.00 124.00   1.00   17.00    --  106.50 -45.00 -30.00   86
 14  \w     85.00 176.00   1.00   17.00    --  106.50  30.00 -60.00   91
 15  \w     38.00 124.00   1.00   17.00    --  106.50 -45.00-150.00   86
 16  \w     37.00 109.00   1.00   17.00    --  106.50 -95.00   0.00   72
 17  \w     68.00 178.00   1.00   17.00    --  106.50  15.00-120.00  110
 18  \w     37.00 112.00   1.00   17.00    --  106.50-111.00  90.00   75
 19  \w     37.00 109.00   1.00   17.00    --  106.50 -95.00 150.00   72
 20  \w     37.00 128.00   1.00   17.00    --  106.50 -30.00  30.00   91
 21  \w     37.00 109.00   1.00   17.00    --  106.50 -95.00 -90.00   72
 22  \w     35.00 145.00   1.00   17.00    --  106.50 -15.00 -90.00  110
 23  \w   -103.00  -9.00   1.00    3.50    --  -35.62 -77.00-150.00   94
 24  \w    -36.00  65.00   1.00    3.50    --   35.62 -19.00 -30.00  101
 25  \w     19.00 103.00   1.00    3.50    --   35.62  57.00 150.00   84
;
_diffrn_measurement_device 'four-circle diffractometer'
_diffrn_measurement_device_type 'SuperNova, Dual, Cu at home/near, EosS2'
_diffrn_measurement_method '\w scans'
_diffrn_orient_matrix_type 'CrysAlisPro convention (1999,Acta A55,543-557)'
_diffrn_orient_matrix_UB_11 0.0033074000
_diffrn_orient_matrix_UB_12 0.1127466000
_diffrn_orient_matrix_UB_13 0.1065358000
_diffrn_orient_matrix_UB_21 0.0493705000
_diffrn_orient_matrix_UB_22 0.0820842000
_diffrn_orient_matrix_UB_23 -0.0664810000
_diffrn_orient_matrix_UB_31 -0.1876676000
_diffrn_orient_matrix_UB_32 0.0111477000
_diffrn_orient_matrix_UB_33 -0.0534695000
_diffrn_radiation_monochromator mirror
_diffrn_radiation_probe x-ray
_diffrn_radiation_type CuK\a
_diffrn_radiation_wavelength 1.54184
_diffrn_reflns_av_R_equivalents 0.0291
_diffrn_reflns_av_unetI/netI 0.0404
_diffrn_reflns_Laue_measured_fraction_full 0.998
_diffrn_reflns_Laue_measured_fraction_max 0.979
_diffrn_reflns_limit_h_max 7
_diffrn_reflns_limit_h_min -10
_diffrn_reflns_limit_k_max 14
_diffrn_reflns_limit_k_min -12
_diffrn_reflns_limit_l_max 14
_diffrn_reflns_limit_l_min -14
_diffrn_reflns_number 9969
_diffrn_reflns_point_group_measured_fraction_full 0.998
_diffrn_reflns_point_group_measured_fraction_max 0.979
_diffrn_reflns_theta_full 67.684
_diffrn_reflns_theta_max 71.409
_diffrn_reflns_theta_min 3.916
_diffrn_source 'micro-focus sealed X-ray tube'
_diffrn_source_type 'SuperNova (Cu) X-ray Source'
_exptl_absorpt_coefficient_mu 0.692
_exptl_absorpt_correction_T_max 1.00000
_exptl_absorpt_correction_T_min 0.81744
_exptl_absorpt_correction_type multi-scan
_exptl_absorpt_process_details
;
CrysAlisPro 1.171.39.46e (Rigaku Oxford Diffraction, 2018)
Empirical absorption correction using spherical harmonics,
 implemented in SCALE3 ABSPACK scaling algorithm.
;
_exptl_crystal_colour 'clear light colourless'
_exptl_crystal_colour_lustre clear
_exptl_crystal_colour_modifier light
_exptl_crystal_colour_primary colourless
_exptl_crystal_density_diffrn 1.283
_exptl_crystal_description needle
_exptl_crystal_F_000 440
_exptl_crystal_size_max 0.28
_exptl_crystal_size_mid 0.06
_exptl_crystal_size_min 0.04
_refine_diff_density_max 0.203
_refine_diff_density_min -0.195
_refine_diff_density_rms 0.042
_refine_ls_extinction_method none
_refine_ls_goodness_of_fit_ref 1.178
_refine_ls_hydrogen_treatment constr
_refine_ls_matrix_type full
_refine_ls_number_parameters 280
_refine_ls_number_reflns 4103
_refine_ls_number_restraints 0
_refine_ls_restrained_S_all 1.178
_refine_ls_R_factor_all 0.0738
_refine_ls_R_factor_gt 0.0549
_refine_ls_shift/su_max 0.000
_refine_ls_shift/su_mean 0.000
_refine_ls_structure_factor_coef Fsqd
_refine_ls_weighting_details 'w=1/[\s^2^(Fo^2^)+(0.0739P)^2^+0.3792P] where P=(Fo^2^+2Fc^2^)/3'
_refine_ls_weighting_scheme calc
_refine_ls_wR_factor_gt 0.1661
_refine_ls_wR_factor_ref 0.1740
_reflns_Friedel_coverage 0.000
_reflns_number_gt 3386
_reflns_number_total 4103
_reflns_threshold_expression 'I > 2\s(I)'
_cod_data_source_file jo8b01899_si_003.cif
_cod_data_source_block hsl-20180905
_cod_database_code 4035764
_shelx_shelxl_version_number 2016/6
_chemical_oxdiff_formula 'C1 H1 O1 N1'
_shelx_space_group_comment
;
The symmetry employed for this shelxl refinement is uniquely defined
by the following loop, which should always be used as a source of
symmetry information in preference to the above space-group names.
They are only intended as comments.
;
_shelx_estimated_absorpt_t_max 0.973
_shelx_estimated_absorpt_t_min 0.830
_reflns_odcompleteness_completeness 99.84
_reflns_odcompleteness_iscentric 1
_reflns_odcompleteness_theta 66.97
_olex2_refinement_description
;
1. Fixed Uiso
 At 1.2 times of:
  All C(H) groups, All C(H,H) groups
2.a Secondary CH2 refined with riding coordinates:
 C14(H14A,H14B), C25(H25A,H25B), C18(H18A,H18B), C8(H8A,H8B), C12(H12A,H12B),
 C10(H10A,H10B), C11(H11A,H11B)
2.b Aromatic/amide H refined with riding coordinates:
 C24(H24), C27(H27), C31(H31), C20(H20), C28(H28), C29(H29), C23(H23),
 C30(H30), C21(H21), C22(H22)
;
_olex2_date_sample_data_collection 2018-09-05
_olex2_submission_special_instructions 'No special instructions were received'
_oxdiff_exptl_absorpt_empirical_details
;
Empirical correction (ABSPACK) includes:
- Absorption correction using spherical harmonics
- Frame scaling
;
_oxdiff_exptl_absorpt_empirical_full_max 2.455
_oxdiff_exptl_absorpt_empirical_full_min 0.288

loop_
_space_group_symop_operation_xyz
'x, y, z'
'-x, -y, -z'

loop_
_atom_site_label
_atom_site_type_symbol
_atom_site_fract_x
_atom_site_fract_y
_atom_site_fract_z
_atom_site_U_iso_or_equiv
_atom_site_adp_type
_atom_site_occupancy
_atom_site_site_symmetry_order
_atom_site_calc_flag
_atom_site_refinement_flags_posn
O13 O 0.98061(18) 0.88758(14) 0.57609(14) 0.0420(4) Uani 1 1 d .
O9 O 0.90496(19) 0.60232(14) 0.41445(15) 0.0454(4) Uani 1 1 d .
N1 N 0.4781(2) 0.77416(16) 0.35168(16) 0.0370(4) Uani 1 1 d .
N4 N 0.7701(2) 0.86907(16) 0.23521(15) 0.0367(4) Uani 1 1 d .
N16 N 0.5429(2) 0.87986(17) 0.53460(18) 0.0443(5) Uani 1 1 d .
N6 N 0.9244(3) 0.7245(2) 0.18608(18) 0.0508(5) Uani 1 1 d .
N17 N 0.4194(2) 0.81201(19) 0.44755(19) 0.0480(5) Uani 1 1 d .
N5 N 0.8784(2) 0.8285(2) 0.17023(18) 0.0505(5) Uani 1 1 d .
C3 C 0.7434(2) 0.79057(18) 0.29274(17) 0.0320(4) Uani 1 1 d .
C2 C 0.6408(2) 0.81728(17) 0.37669(18) 0.0317(4) Uani 1 1 d .
C15 C 0.6792(3) 0.88610(18) 0.49365(19) 0.0349(4) Uani 1 1 d .
C26 C 0.5058(3) 0.92701(19) 0.13070(19) 0.0372(5) Uani 1 1 d .
C7 C 0.8425(3) 0.6978(2) 0.25984(19) 0.0393(5) Uani 1 1 d .
C14 C 0.8408(3) 0.95891(19) 0.57069(19) 0.0388(5) Uani 1 1 d .
H14A H 0.861973 1.023900 0.540186 0.047 Uiso 1 1 calc R
H14B H 0.829141 0.995615 0.650128 0.047 Uiso 1 1 calc R
C25 C 0.6743(3) 0.9714(2) 0.2197(2) 0.0425(5) Uani 1 1 d .
H25A H 0.737148 1.022985 0.192821 0.051 Uiso 1 1 calc R
H25B H 0.657458 1.019233 0.295113 0.051 Uiso 1 1 calc R
C19 C 0.3570(3) 0.5633(2) 0.2385(2) 0.0410(5) Uani 1 1 d .
C18 C 0.3697(3) 0.6936(2) 0.2415(2) 0.0462(5) Uani 1 1 d .
H18A H 0.412507 0.698371 0.176309 0.055 Uiso 1 1 calc R
H18B H 0.257668 0.721806 0.229715 0.055 Uiso 1 1 calc R
C8 C 0.8633(3) 0.5826(2) 0.2911(2) 0.0476(6) Uani 1 1 d .
H8A H 0.759262 0.530378 0.253813 0.057 Uiso 1 1 calc R
H8B H 0.951194 0.540755 0.259605 0.057 Uiso 1 1 calc R
C12 C 0.9671(3) 0.7961(2) 0.6298(2) 0.0502(6) Uani 1 1 d .
H12A H 0.854200 0.755523 0.599212 0.060 Uiso 1 1 calc R
H12B H 0.988852 0.832553 0.714833 0.060 Uiso 1 1 calc R
C24 C 0.4498(4) 0.5213(2) 0.3271(2) 0.0547(6) Uani 1 1 d .
H24 H 0.526325 0.574662 0.392405 0.066 Uiso 1 1 calc R
C27 C 0.4946(3) 0.8419(3) 0.0219(2) 0.0553(6) Uani 1 1 d .
H27 H 0.591925 0.813293 0.002115 0.066 Uiso 1 1 calc R
C31 C 0.3608(3) 0.9692(3) 0.1580(2) 0.0535(6) Uani 1 1 d .
H31 H 0.366977 1.026880 0.230769 0.064 Uiso 1 1 calc R
C10 C 1.0745(3) 0.6530(2) 0.4721(3) 0.0542(6) Uani 1 1 d .
H10A H 1.101460 0.715678 0.440599 0.065 Uiso 1 1 calc R
H10B H 1.151401 0.590325 0.458113 0.065 Uiso 1 1 calc R
C11 C 1.0934(4) 0.7059(2) 0.6024(3) 0.0605(7) Uani 1 1 d .
H11A H 1.206081 0.745706 0.640871 0.073 Uiso 1 1 calc R
H11B H 1.080143 0.640866 0.634757 0.073 Uiso 1 1 calc R
C20 C 0.2444(4) 0.4821(3) 0.1414(3) 0.0612(7) Uani 1 1 d .
H20 H 0.181345 0.509380 0.081036 0.073 Uiso 1 1 calc R
C28 C 0.3392(4) 0.7995(3) -0.0572(3) 0.0735(9) Uani 1 1 d .
H28 H 0.332013 0.741851 -0.130094 0.088 Uiso 1 1 calc R
C29 C 0.1957(4) 0.8418(4) -0.0290(3) 0.0810(11) Uani 1 1 d .
H29 H 0.091249 0.812946 -0.082710 0.097 Uiso 1 1 calc R
C23 C 0.4298(5) 0.4000(3) 0.3193(3) 0.0761(10) Uani 1 1 d .
H23 H 0.492733 0.371881 0.379072 0.091 Uiso 1 1 calc R
C30 C 0.2055(4) 0.9260(4) 0.0775(3) 0.0783(10) Uani 1 1 d .
H30 H 0.107612 0.954769 0.096365 0.094 Uiso 1 1 calc R
C21 C 0.2250(5) 0.3619(3) 0.1336(3) 0.0852(12) Uani 1 1 d .
H21 H 0.149902 0.308110 0.067765 0.102 Uiso 1 1 calc R
C22 C 0.3156(6) 0.3211(3) 0.2221(4) 0.0898(13) Uani 1 1 d .
H22 H 0.300479 0.239933 0.217103 0.108 Uiso 1 1 calc R

loop_
_atom_site_aniso_label
_atom_site_aniso_U_11
_atom_site_aniso_U_22
_atom_site_aniso_U_33
_atom_site_aniso_U_23
_atom_site_aniso_U_13
_atom_site_aniso_U_12
O13 0.0311(8) 0.0406(8) 0.0561(9) 0.0212(7) 0.0078(7) 0.0004(6)
O9 0.0386(8) 0.0454(9) 0.0536(9) 0.0212(7) 0.0076(7) 0.0019(7)
N1 0.0250(8) 0.0381(9) 0.0474(10) 0.0124(8) 0.0101(7) 0.0006(7)
N4 0.0281(8) 0.0447(10) 0.0406(9) 0.0185(8) 0.0085(7) 0.0017(7)
N16 0.0370(10) 0.0442(10) 0.0528(11) 0.0084(9) 0.0218(9) 0.0026(8)
N6 0.0412(11) 0.0706(14) 0.0508(11) 0.0249(10) 0.0226(9) 0.0174(10)
N17 0.0352(10) 0.0515(11) 0.0598(12) 0.0130(9) 0.0226(9) 0.0011(8)
N5 0.0373(10) 0.0735(14) 0.0520(12) 0.0295(11) 0.0196(9) 0.0087(9)
C3 0.0242(9) 0.0367(10) 0.0354(10) 0.0126(8) 0.0072(8) 0.0030(7)
C2 0.0256(9) 0.0315(9) 0.0411(10) 0.0137(8) 0.0112(8) 0.0042(7)
C15 0.0304(10) 0.0330(10) 0.0433(11) 0.0100(8) 0.0155(8) 0.0052(8)
C26 0.0386(11) 0.0369(10) 0.0409(11) 0.0204(9) 0.0089(9) 0.0035(8)
C7 0.0318(11) 0.0473(12) 0.0402(11) 0.0131(9) 0.0130(9) 0.0088(9)
C14 0.0341(11) 0.0349(10) 0.0435(11) 0.0063(9) 0.0107(9) 0.0007(8)
C25 0.0420(12) 0.0368(11) 0.0494(12) 0.0197(10) 0.0061(10) -0.0005(9)
C19 0.0326(11) 0.0448(12) 0.0443(12) 0.0079(9) 0.0153(9) -0.0034(9)
C18 0.0339(11) 0.0507(13) 0.0493(13) 0.0184(10) 0.0000(9) -0.0062(10)
C8 0.0474(13) 0.0426(12) 0.0536(14) 0.0125(10) 0.0180(11) 0.0168(10)
C12 0.0514(14) 0.0501(13) 0.0501(13) 0.0251(11) 0.0038(11) -0.0047(11)
C24 0.0604(16) 0.0479(14) 0.0581(15) 0.0173(12) 0.0192(12) 0.0037(12)
C27 0.0536(15) 0.0639(16) 0.0446(13) 0.0143(12) 0.0098(11) 0.0114(12)
C31 0.0482(14) 0.0666(16) 0.0564(14) 0.0291(13) 0.0206(11) 0.0151(12)
C10 0.0359(12) 0.0483(13) 0.0781(18) 0.0250(13) 0.0085(12) 0.0078(10)
C11 0.0573(16) 0.0474(14) 0.0676(17) 0.0264(13) -0.0093(13) 0.0033(12)
C20 0.0573(16) 0.0612(16) 0.0544(15) -0.0002(12) 0.0188(13) -0.0137(13)
C28 0.076(2) 0.084(2) 0.0450(15) 0.0176(14) -0.0068(14) -0.0100(17)
C29 0.0503(17) 0.124(3) 0.070(2) 0.057(2) -0.0129(15) -0.0220(18)
C23 0.106(3) 0.0570(17) 0.092(2) 0.0356(17) 0.058(2) 0.0250(17)
C30 0.0394(15) 0.131(3) 0.087(2) 0.065(2) 0.0204(15) 0.0159(17)
C21 0.102(3) 0.0578(18) 0.081(2) -0.0163(17) 0.045(2) -0.0296(18)
C22 0.130(3) 0.0391(15) 0.116(3) 0.0042(18) 0.083(3) -0.0035(18)

loop_
_atom_type_symbol
_atom_type_description
_atom_type_scat_dispersion_real
_atom_type_scat_dispersion_imag
_atom_type_scat_source
C C 0.0181 0.0091 'International Tables Vol C Tables 4.2.6.8 and 6.1.1.4'
H H 0.0000 0.0000 'International Tables Vol C Tables 4.2.6.8 and 6.1.1.4'
N N 0.0311 0.0180 'International Tables Vol C Tables 4.2.6.8 and 6.1.1.4'
O O 0.0492 0.0322 'International Tables Vol C Tables 4.2.6.8 and 6.1.1.4'

loop_
_geom_angle_atom_site_label_1
_geom_angle_atom_site_label_2
_geom_angle_atom_site_label_3
_geom_angle
C14 O13 C12 112.95(18)
C8 O9 C10 112.4(2)
N17 N1 C2 110.99(18)
N17 N1 C18 119.53(18)
C2 N1 C18 129.44(19)
N5 N4 C3 111.16(18)
N5 N4 C25 119.85(18)
C3 N4 C25 127.78(18)
N17 N16 C15 108.97(18)
N5 N6 C7 108.96(19)
N16 N17 N1 107.14(17)
N6 N5 N4 107.22(18)
N4 C3 C2 122.33(18)
N4 C3 C7 104.31(18)
C7 C3 C2 133.12(19)
N1 C2 C3 124.93(19)
N1 C2 C15 104.16(17)
C15 C2 C3 130.90(18)
N16 C15 C2 108.71(18)
N16 C15 C14 122.31(19)
C2 C15 C14 128.98(18)
C27 C26 C25 120.7(2)
C31 C26 C25 120.1(2)
C31 C26 C27 119.2(2)
N6 C7 C3 108.3(2)
N6 C7 C8 121.7(2)
C3 C7 C8 130.0(2)
O13 C14 C15 112.59(16)
O13 C14 H14A 109.1
O13 C14 H14B 109.1
C15 C14 H14A 109.1
C15 C14 H14B 109.1
H14A C14 H14B 107.8
N4 C25 C26 110.53(17)
N4 C25 H25A 109.5
N4 C25 H25B 109.5
C26 C25 H25A 109.5
C26 C25 H25B 109.5
H25A C25 H25B 108.1
C24 C19 C18 123.5(2)
C24 C19 C20 118.9(2)
C20 C19 C18 117.6(2)
N1 C18 C19 113.72(18)
N1 C18 H18A 108.8
N1 C18 H18B 108.8
C19 C18 H18A 108.8
C19 C18 H18B 108.8
H18A C18 H18B 107.7
O9 C8 C7 112.83(19)
O9 C8 H8A 109.0
O9 C8 H8B 109.0
C7 C8 H8A 109.0
C7 C8 H8B 109.0
H8A C8 H8B 107.8
O13 C12 H12A 109.9
O13 C12 H12B 109.9
O13 C12 C11 108.7(2)
H12A C12 H12B 108.3
C11 C12 H12A 109.9
C11 C12 H12B 109.9
C19 C24 H24 119.8
C19 C24 C23 120.4(3)
C23 C24 H24 119.8
C26 C27 H27 120.0
C28 C27 C26 120.0(3)
C28 C27 H27 120.0
C26 C31 H31 119.9
C26 C31 C30 120.2(3)
C30 C31 H31 119.9
O9 C10 H10A 109.9
O9 C10 H10B 109.9
O9 C10 C11 109.0(2)
H10A C10 H10B 108.3
C11 C10 H10A 109.9
C11 C10 H10B 109.9
C12 C11 H11A 109.1
C12 C11 H11B 109.1
C10 C11 C12 112.6(2)
C10 C11 H11A 109.1
C10 C11 H11B 109.1
H11A C11 H11B 107.8
C19 C20 H20 119.7
C21 C20 C19 120.6(3)
C21 C20 H20 119.7
C27 C28 H28 119.8
C29 C28 C27 120.3(3)
C29 C28 H28 119.8
C28 C29 H29 119.9
C30 C29 C28 120.1(3)
C30 C29 H29 119.9
C24 C23 H23 120.2
C22 C23 C24 119.6(3)
C22 C23 H23 120.2
C31 C30 H30 119.9
C29 C30 C31 120.2(3)
C29 C30 H30 119.9
C20 C21 H21 119.9
C22 C21 C20 120.2(3)
C22 C21 H21 119.9
C23 C22 H22 119.9
C21 C22 C23 120.3(3)
C21 C22 H22 119.9

loop_
_geom_bond_atom_site_label_1
_geom_bond_atom_site_label_2
_geom_bond_distance
O13 C14 1.419(3)
O13 C12 1.425(3)
O9 C8 1.412(3)
O9 C10 1.428(3)
N1 N17 1.339(3)
N1 C2 1.355(2)
N1 C18 1.456(3)
N4 N5 1.339(3)
N4 C3 1.357(3)
N4 C25 1.459(3)
N16 N17 1.316(3)
N16 C15 1.352(3)
N6 N5 1.320(3)
N6 C7 1.361(3)
C3 C2 1.458(3)
C3 C7 1.377(3)
C2 C15 1.370(3)
C15 C14 1.501(3)
C26 C25 1.507(3)
C26 C27 1.382(3)
C26 C31 1.373(3)
C7 C8 1.496(3)
C14 H14A 0.9700
C14 H14B 0.9700
C25 H25A 0.9700
C25 H25B 0.9700
C19 C18 1.502(3)
C19 C24 1.380(4)
C19 C20 1.387(3)
C18 H18A 0.9700
C18 H18B 0.9700
C8 H8A 0.9700
C8 H8B 0.9700
C12 H12A 0.9700
C12 H12B 0.9700
C12 C11 1.503(4)
C24 H24 0.9300
C24 C23 1.387(4)
C27 H27 0.9300
C27 C28 1.378(4)
C31 H31 0.9300
C31 C30 1.386(4)
C10 H10A 0.9700
C10 H10B 0.9700
C10 C11 1.498(4)
C11 H11A 0.9700
C11 H11B 0.9700
C20 H20 0.9300
C20 C21 1.374(5)
C28 H28 0.9300
C28 C29 1.367(5)
C29 H29 0.9300
C29 C30 1.359(5)
C23 H23 0.9300
C23 C22 1.383(5)
C30 H30 0.9300
C21 H21 0.9300
C21 C22 1.364(6)
C22 H22 0.9300

loop_
_geom_torsion_atom_site_label_1
_geom_torsion_atom_site_label_2
_geom_torsion_atom_site_label_3
_geom_torsion_atom_site_label_4
_geom_torsion
O13 C12 C11 C10 -55.4(3)
O9 C10 C11 C12 -54.5(3)
N1 C2 C15 N16 1.4(2)
N1 C2 C15 C14 -178.7(2)
N4 C3 C2 N1 99.6(2)
N4 C3 C2 C15 -81.2(3)
N4 C3 C7 N6 0.5(2)
N4 C3 C7 C8 -177.9(2)
N16 C15 C14 O13 122.8(2)
N6 C7 C8 O9 128.6(2)
N17 N1 C2 C3 178.37(19)
N17 N1 C2 C15 -1.0(2)
N17 N1 C18 C19 -78.9(3)
N17 N16 C15 C2 -1.3(2)
N17 N16 C15 C14 178.79(19)
N5 N4 C3 C2 175.20(18)
N5 N4 C3 C7 0.1(2)
N5 N4 C25 C26 92.9(2)
N5 N6 C7 C3 -1.0(3)
N5 N6 C7 C8 177.6(2)
C3 N4 N5 N6 -0.8(2)
C3 N4 C25 C26 -73.3(3)
C3 C2 C15 N16 -177.9(2)
C3 C2 C15 C14 2.0(4)
C3 C7 C8 O9 -53.1(3)
C2 N1 N17 N16 0.2(2)
C2 N1 C18 C19 98.6(3)
C2 C3 C7 N6 -173.7(2)
C2 C3 C7 C8 7.8(4)
C2 C15 C14 O13 -57.1(3)
C15 N16 N17 N1 0.6(2)
C26 C27 C28 C29 0.4(5)
C26 C31 C30 C29 -0.1(4)
C7 N6 N5 N4 1.1(3)
C7 C3 C2 N1 -86.9(3)
C7 C3 C2 C15 92.3(3)
C14 O13 C12 C11 164.95(18)
C25 N4 N5 N6 -169.14(19)
C25 N4 C3 C2 -17.6(3)
C25 N4 C3 C7 167.35(19)
C25 C26 C27 C28 178.0(2)
C25 C26 C31 C30 -178.2(2)
C19 C24 C23 C22 -0.2(4)
C19 C20 C21 C22 0.6(5)
C18 N1 N17 N16 178.16(18)
C18 N1 C2 C3 0.7(3)
C18 N1 C2 C15 -178.7(2)
C18 C19 C24 C23 179.0(2)
C18 C19 C20 C21 -179.2(3)
C8 O9 C10 C11 162.81(19)
C12 O13 C14 C15 -64.0(2)
C24 C19 C18 N1 -5.2(3)
C24 C19 C20 C21 0.2(4)
C24 C23 C22 C21 1.0(5)
C27 C26 C25 N4 -49.4(3)
C27 C26 C31 C30 0.4(4)
C27 C28 C29 C30 -0.1(5)
C31 C26 C25 N4 129.3(2)
C31 C26 C27 C28 -0.6(4)
C10 O9 C8 C7 -72.9(2)
C20 C19 C18 N1 174.2(2)
C20 C19 C24 C23 -0.4(4)
C20 C21 C22 C23 -1.2(5)
C28 C29 C30 C31 -0.1(5)
